data_7120065
loop_
_publ_author_name
'Hardy, Emily Elizabeth'
'Wyss, Kevin M.'
'Eddy, Madeleine A.'
'Gorden, Anne E. V.'

_publ_section_title
;
 An Example of Unusual Pyridine Donor Schiff Base Uranyl (UO22+) Complexes
;
_journal_name_full 'Chem. Commun.'
_journal_paper_doi 10.1039/C7CC02747H
_journal_year 2017
_chemical_formula_moiety 'C29 H21 N3 O4 U'
_chemical_formula_sum 'C29 H21 N3 O4 U'
_chemical_formula_weight 713.54
_chemical_name_systematic
;
 ?
;
_space_group_crystal_system monoclinic
_space_group_IT_number 14
_space_group_name_Hall '-P 2ybc'
_space_group_name_H-M_alt 'P 1 21/c 1'
_symmetry_Int_Tables_number 14
_symmetry_space_group_name_Hall '-P 2ybc'
_symmetry_space_group_name_H-M 'P 1 21/c 1'
_atom_sites_solution_primary direct
_audit_creation_date 2016-07-22
_audit_creation_method
;
Olex2 1.2
(compiled 2016.02.19 svn.r3266 for OlexSys, GUI svn.r5155)
;
_audit_update_record
;
2016-08-01 deposited with the CCDC.
2017-05-03 downloaded from the CCDC.
;
_cell_angle_alpha 90
_cell_angle_beta 97.3343(5)
_cell_angle_gamma 90
_cell_formula_units_Z 4
_cell_length_a 22.8062(10)
_cell_length_b 7.2736(3)
_cell_length_c 14.7805(6)
_cell_measurement_reflns_used 9264
_cell_measurement_temperature 180(2)
_cell_measurement_theta_max 31.474
_cell_measurement_theta_min 2.779
_cell_volume 2431.78(18)
_computing_cell_refinement 'SAINT v8.34A (Bruker, 2013)'
_computing_data_reduction 'SAINT v8.34A (Bruker, 2013)'
_computing_molecular_graphics 'Olex2 (Dolomanov et al., 2009)'
_computing_publication_material 'Olex2 (Dolomanov et al., 2009)'
_computing_structure_refinement 'olex2.refine (Bourhis et al., 2015)'
_computing_structure_solution 'ShelXS (Sheldrick, 2008)'
_diffrn_ambient_temperature 180.45
_diffrn_measured_fraction_theta_full 0.9983
_diffrn_measured_fraction_theta_max 0.9983
_diffrn_measurement_device_type 'Bruker APEX CCD'
_diffrn_measurement_method '\f and \w scans'
_diffrn_radiation_type 'Mo K\a'
_diffrn_radiation_wavelength 0.71073
_diffrn_reflns_av_R_equivalents 0.0473
_diffrn_reflns_av_unetI/netI 0.0295
_diffrn_reflns_limit_h_max 33
_diffrn_reflns_limit_h_min -33
_diffrn_reflns_limit_k_max 10
_diffrn_reflns_limit_k_min -10
_diffrn_reflns_limit_l_max 21
_diffrn_reflns_limit_l_min -21
_diffrn_reflns_number 61345
_diffrn_reflns_theta_full 31.5228
_diffrn_reflns_theta_max 31.52
_diffrn_reflns_theta_min 1.80
_diffrn_standards_number 0
_exptl_absorpt_coefficient_mu 6.720
_exptl_absorpt_correction_T_max 0.7462
_exptl_absorpt_correction_T_min 0.4479
_exptl_absorpt_correction_type multi-scan
_exptl_absorpt_process_details
;
SADABS-2014/2 (Bruker,2014/2) was used for absorption correction.
wR2(int) was 0.1304 before and 0.0486 after correction.
The Ratio of minimum to maximum transmission is 0.6002.
The \l/2 correction factor is 0.00150.
;
_exptl_crystal_colour orange
_exptl_crystal_density_diffrn 1.9488
_exptl_crystal_description block
_exptl_crystal_F_000 1320.1908
_exptl_crystal_recrystallization_method 'slow evaporation of DCM'
_exptl_crystal_size_max 0.12
_exptl_crystal_size_mid 0.12
_exptl_crystal_size_min 0.04
_refine_diff_density_max 3.1844
_refine_diff_density_min -5.5836
_refine_diff_density_rms 0.2739
_refine_ls_d_res_high 0.6797
_refine_ls_d_res_low 11.3098
_refine_ls_goodness_of_fit_ref 1.0836
_refine_ls_hydrogen_treatment mixed
_refine_ls_matrix_type full
_refine_ls_number_constraints 40
_refine_ls_number_parameters 333
_refine_ls_number_reflns 8098
_refine_ls_number_restraints 0
_refine_ls_restrained_S_all 1.0836
_refine_ls_R_factor_all 0.0427
_refine_ls_R_factor_gt 0.0359
_refine_ls_shift/su_max 0.0000
_refine_ls_shift/su_mean 0.0000
_refine_ls_structure_factor_coef Fsqd
_refine_ls_weighting_details 'w=1/[\s^2^(Fo^2^)+(0.0250P)^2^+13.6822P] where P=(Fo^2^+2Fc^2^)/3'
_refine_ls_weighting_scheme calc
_refine_ls_wR_factor_gt 0.0726
_refine_ls_wR_factor_ref 0.0755
_reflns_Friedel_coverage 0.0
_reflns_limit_h_max 32
_reflns_limit_h_min -33
_reflns_limit_k_max 10
_reflns_limit_k_min 0
_reflns_limit_l_max 21
_reflns_limit_l_min 0
_reflns_number_gt 7226
_reflns_number_total 8098
_reflns_threshold_expression I>=2u(I)
_cod_data_source_file c7cc02747h2.cif
_cod_data_source_block Emily051916_0ma
_cod_database_code 7120065
_olex2_refinement_description
;
1. Fixed Uiso
 At 1.2 times of:
  All C(H) groups, All C(H,H) groups
2.a Secondary CH2 refined with riding coordinates:
 C12(H12a,H12b), C18(H18a,H18b)
2.b Aromatic/amide H refined with riding coordinates:
 C16(H16), C15(H15), C14(H14), C6(H6), C2(H2), C11(H11), C3(H3), C7(H7),
 C8(H8), C5(H5), C19(H19), C28(H28), C27(H27), C25(H25), C24(H24), C22(H22),
 C23(H23)
;
_olex2_exptl_crystal_mounting_method 'mounted on a glass fibre in paratone-n oil'
_olex2_submission_special_instructions 'No special instructions were received'

loop_
_space_group_symop_id
_space_group_symop_operation_xyz
1 x,y,z
2 -x,y+1/2,-z+1/2
3 -x,-y,-z
4 x,-y-1/2,z-1/2

loop_
_atom_site_label
_atom_site_type_symbol
_atom_site_fract_x
_atom_site_fract_y
_atom_site_fract_z
_atom_site_U_iso_or_equiv
_atom_site_adp_type
_atom_site_occupancy
_atom_site_refinement_flags_posn
U1 U 0.266570(6) 0.670281(17) 0.344478(8) 0.01133(4) Uani 1.000000 .
O2 O 0.21360(12) 0.7009(4) 0.20471(18) 0.0170(5) Uani 1.000000 .
N1 N 0.33481(15) 0.7175(4) 0.4877(2) 0.0154(6) Uani 1.000000 .
N2 N 0.19037(14) 0.4179(4) 0.3165(2) 0.0131(5) Uani 1.000000 .
N3 N 0.25672(14) 0.4501(4) 0.4773(2) 0.0127(5) Uani 1.000000 .
C16 C 0.22224(16) 0.1657(5) 0.5326(2) 0.0151(6) Uani 1.000000 .
H16 H 0.20311(16) 0.0506(5) 0.5206(2) 0.0182(7) Uiso 1.000000 R
C12 C 0.31006(18) 0.6796(5) 0.5724(2) 0.0176(7) Uani 1.000000 .
H12a H 0.34209(18) 0.6759(5) 0.6243(2) 0.0212(8) Uiso 1.000000 R
H12b H 0.28199(18) 0.7781(5) 0.5840(2) 0.0212(8) Uiso 1.000000 R
C10 C 0.42170(17) 0.8071(5) 0.4181(3) 0.0158(7) Uani 1.000000 .
C13 C 0.27843(16) 0.4964(5) 0.5633(2) 0.0136(6) Uani 1.000000 .
C17 C 0.22903(16) 0.2866(5) 0.4620(2) 0.0125(6) Uani 1.000000 .
C15 C 0.24404(18) 0.2166(6) 0.6211(3) 0.0184(7) Uani 1.000000 .
H15 H 0.23960(18) 0.1366(6) 0.6705(3) 0.0221(9) Uiso 1.000000 R
C14 C 0.27230(18) 0.3845(5) 0.6371(2) 0.0169(7) Uani 1.000000 .
H14 H 0.28709(18) 0.4217(5) 0.6973(2) 0.0203(8) Uiso 1.000000 R
C9 C 0.48553(18) 0.8040(5) 0.4312(3) 0.0186(7) Uani 1.000000 .
C6 C 0.6105(2) 0.8122(6) 0.4530(4) 0.0314(10) Uani 1.000000 .
H6 H 0.6525(2) 0.8172(6) 0.4615(4) 0.0376(12) Uiso 1.000000 R
C2 C 0.4239(2) 0.9706(6) 0.2745(3) 0.0241(8) Uani 1.000000 .
H2 H 0.4034(2) 1.0295(6) 0.2224(3) 0.0289(10) Uiso 1.000000 R
C11 C 0.39047(18) 0.7518(5) 0.4933(3) 0.0163(7) Uani 1.000000 .
H11 H 0.41307(18) 0.7398(5) 0.5516(3) 0.0196(8) Uiso 1.000000 R
C1 C 0.39099(18) 0.8868(5) 0.3394(3) 0.0179(7) Uani 1.000000 .
C4 C 0.51680(19) 0.8844(6) 0.3631(3) 0.0217(8) Uani 1.000000 .
C3 C 0.4840(2) 0.9677(6) 0.2857(3) 0.0252(9) Uani 1.000000 .
H3 H 0.5045(2) 1.0227(6) 0.2407(3) 0.0302(10) Uiso 1.000000 R
C7 C 0.5804(2) 0.7308(6) 0.5196(4) 0.0296(10) Uani 1.000000 .
H7 H 0.6020(2) 0.6790(6) 0.5727(4) 0.0355(12) Uiso 1.000000 R
C8 C 0.51934(19) 0.7258(6) 0.5080(3) 0.0228(8) Uani 1.000000 .
H8 H 0.49958(19) 0.6680(6) 0.5532(3) 0.0274(10) Uiso 1.000000 R
C5 C 0.5795(2) 0.8846(6) 0.3757(3) 0.0281(9) Uani 1.000000 .
H5 H 0.6003(2) 0.9356(6) 0.3299(3) 0.0337(11) Uiso 1.000000 R
C20 C 0.11739(17) 0.5694(5) 0.2060(3) 0.0163(7) Uani 1.000000 .
C18 C 0.20842(18) 0.2459(5) 0.3636(3) 0.0159(7) Uani 1.000000 .
H18a H 0.17466(18) 0.1594(5) 0.3587(3) 0.0191(8) Uiso 1.000000 R
H18b H 0.24077(18) 0.1880(5) 0.3350(3) 0.0191(8) Uiso 1.000000 R
C19 C 0.13988(16) 0.4216(5) 0.2666(2) 0.0153(7) Uani 1.000000 .
H19 H 0.11497(16) 0.3177(5) 0.2697(2) 0.0183(8) Uiso 1.000000 R
C21 C 0.05564(17) 0.5688(6) 0.1688(3) 0.0200(7) Uani 1.000000 .
C28 C 0.1348(2) 0.8183(7) 0.1038(3) 0.0309(10) Uani 1.000000 .
H28 H 0.1611(2) 0.9045(7) 0.0822(3) 0.0371(12) Uiso 1.000000 R
C29 C 0.15660(17) 0.6964(5) 0.1745(3) 0.0162(7) Uani 1.000000 .
C27 C 0.0775(2) 0.8159(6) 0.0656(3) 0.0304(10) Uani 1.000000 .
H27 H 0.0649(2) 0.8980(6) 0.0170(3) 0.0365(12) Uiso 1.000000 R
C25 C -0.0238(2) 0.6881(7) 0.0564(3) 0.0301(10) Uani 1.000000 .
H25 H -0.0369(2) 0.7702(7) 0.0081(3) 0.0361(12) Uiso 1.000000 R
C26 C 0.03586(19) 0.6932(6) 0.0967(3) 0.0236(8) Uani 1.000000 .
C24 C -0.0629(2) 0.5666(8) 0.0862(4) 0.0347(11) Uani 1.000000 .
H24 H -0.1026(2) 0.5622(8) 0.0573(4) 0.0417(13) Uiso 1.000000 R
O4 O 0.31677(12) 0.5102(4) 0.30400(18) 0.0179(5) Uani 1.000000 .
O3 O 0.21511(13) 0.8170(4) 0.3898(2) 0.0196(5) Uani 1.000000 .
C22 C 0.01318(19) 0.4501(7) 0.1993(3) 0.0292(10) Uani 1.000000 .
H22 H 0.02484(19) 0.3692(7) 0.2488(3) 0.0351(12) Uiso 1.000000 R
C23 C -0.0446(2) 0.4490(8) 0.1590(4) 0.0346(11) Uani 1.000000 .
H23 H -0.0722(2) 0.3678(8) 0.1809(4) 0.0416(13) Uiso 1.000000 R
O1 O 0.33226(13) 0.8957(4) 0.3251(2) 0.0207(6) Uani 1.000000 .

loop_
_atom_site_aniso_label
_atom_site_aniso_U_11
_atom_site_aniso_U_22
_atom_site_aniso_U_33
_atom_site_aniso_U_12
_atom_site_aniso_U_13
_atom_site_aniso_U_23
U1 0.01396(6) 0.00998(6) 0.00963(6) -0.00066(5) -0.00014(4) 0.00118(5)
O2 0.0148(12) 0.0216(14) 0.0139(12) -0.0013(10) -0.0008(9) 0.0052(10)
N1 0.0217(16) 0.0121(13) 0.0123(13) -0.0035(11) 0.0010(12) -0.0006(10)
N2 0.0183(15) 0.0111(13) 0.0099(13) -0.0016(11) 0.0020(11) -0.0004(10)
N3 0.0146(14) 0.0120(13) 0.0112(13) 0.0002(11) 0.0004(10) -0.0004(10)
C16 0.0162(16) 0.0128(15) 0.0159(15) -0.0011(13) 0.0001(12) 0.0030(13)
C12 0.0248(18) 0.0176(16) 0.0102(15) -0.0025(15) 0.0009(13) -0.0016(13)
C10 0.0200(17) 0.0123(16) 0.0148(15) -0.0043(13) 0.0015(13) -0.0002(12)
C13 0.0145(15) 0.0148(15) 0.0114(14) 0.0020(13) 0.0012(12) -0.0005(12)
C17 0.0140(15) 0.0106(14) 0.0128(15) 0.0008(11) 0.0014(12) 0.0012(11)
C15 0.0211(18) 0.0208(17) 0.0140(16) -0.0009(14) 0.0047(14) 0.0052(13)
C14 0.0203(18) 0.0206(17) 0.0100(15) 0.0009(14) 0.0024(13) 0.0010(13)
C9 0.0218(18) 0.0127(16) 0.0212(18) -0.0020(13) 0.0016(14) -0.0050(13)
C6 0.0172(19) 0.027(2) 0.050(3) 0.0023(16) 0.0049(19) -0.014(2)
C2 0.033(2) 0.0222(19) 0.0172(17) -0.0092(17) 0.0019(16) 0.0029(15)
C11 0.0224(18) 0.0110(15) 0.0144(16) -0.0018(13) -0.0022(13) 0.0011(12)
C1 0.0197(18) 0.0154(16) 0.0178(17) -0.0065(14) -0.0011(14) 0.0010(13)
C4 0.023(2) 0.0167(17) 0.026(2) -0.0049(15) 0.0059(16) -0.0075(15)
C3 0.031(2) 0.026(2) 0.0207(19) -0.0106(17) 0.0087(16) -0.0022(16)
C7 0.022(2) 0.022(2) 0.043(3) 0.0055(16) -0.0041(19) -0.0063(19)
C8 0.0228(19) 0.0148(17) 0.030(2) -0.0018(14) -0.0019(16) -0.0015(15)
C5 0.025(2) 0.024(2) 0.038(2) -0.0050(17) 0.0117(19) -0.0105(18)
C20 0.0149(16) 0.0181(16) 0.0155(16) 0.0010(13) 0.0001(13) 0.0003(13)
C18 0.0242(19) 0.0085(15) 0.0142(16) 0.0003(13) -0.0008(13) 0.0016(12)
C19 0.0141(16) 0.0181(16) 0.0133(15) -0.0015(13) 0.0005(12) 0.0020(13)
C21 0.0148(17) 0.0251(19) 0.0193(18) 0.0044(15) -0.0011(14) -0.0016(15)
C28 0.031(2) 0.032(2) 0.028(2) -0.0016(19) -0.0050(18) 0.0144(19)
C29 0.0166(17) 0.0175(17) 0.0135(15) 0.0016(13) -0.0021(12) 0.0003(13)
C27 0.029(2) 0.025(2) 0.034(2) 0.0039(18) -0.0086(18) 0.0112(18)
C25 0.022(2) 0.036(3) 0.030(2) 0.0103(18) -0.0067(17) -0.0014(19)
C26 0.0180(18) 0.026(2) 0.025(2) 0.0064(15) -0.0040(15) 0.0006(16)
C24 0.015(2) 0.049(3) 0.038(3) 0.0073(19) -0.0036(18) -0.008(2)
O4 0.0150(12) 0.0224(13) 0.0156(12) 0.0018(11) -0.0005(9) -0.0008(11)
O3 0.0229(14) 0.0156(12) 0.0206(13) 0.0030(11) 0.0037(11) -0.0011(11)
C22 0.0173(19) 0.041(3) 0.029(2) -0.0031(18) 0.0011(16) 0.0056(19)
C23 0.017(2) 0.047(3) 0.039(3) -0.0021(19) 0.0030(18) 0.001(2)
O1 0.0216(14) 0.0201(13) 0.0191(13) -0.0061(11) -0.0032(11) 0.0076(11)

loop_
_atom_type_symbol
_atom_type_scat_dispersion_real
_atom_type_scat_dispersion_imag
_atom_type_scat_Cromer_Mann_a1
_atom_type_scat_Cromer_Mann_a2
_atom_type_scat_Cromer_Mann_a3
_atom_type_scat_Cromer_Mann_a4
_atom_type_scat_Cromer_Mann_b1
_atom_type_scat_Cromer_Mann_b2
_atom_type_scat_Cromer_Mann_b3
_atom_type_scat_Cromer_Mann_b4
_atom_type_scat_Cromer_Mann_c
_atom_type_scat_source
_atom_type_scat_dispersion_source
H 0.00000 0.00000 0.49300 0.32291 0.14019 0.04081 10.51090 26.12570 3.14236 57.79970 0.0030380000826 'International Tables Volume C Table 6.1.1.4 (pp. 500-502)' 'Henke, Gullikson and Davis, At. Data and Nucl. Data Tables, 1993, 54, 2'
C 0.00347 0.00161 2.31000 1.02000 1.58860 0.86500 20.84390 10.20750 0.56870 51.65120 0.215599998832 'International Tables Volume C Table 6.1.1.4 (pp. 500-502)' 'Henke, Gullikson and Davis, At. Data and Nucl. Data Tables, 1993, 54, 2'
U -10.21189 10.40537 36.02280 23.41280 14.94910 4.18800 0.52930 3.32530 16.09270 100.61300 13.3965997696 'International Tables Volume C Table 6.1.1.4 (pp. 500-502)' 'Henke, Gullikson and Davis, At. Data and Nucl. Data Tables, 1993, 54, 2'
O 0.01158 0.00611 3.04850 2.28680 1.54630 0.86700 13.27710 5.70110 0.32390 32.90890 0.250800013542 'International Tables Volume C Table 6.1.1.4 (pp. 500-502)' 'Henke, Gullikson and Davis, At. Data and Nucl. Data Tables, 1993, 54, 2'
N 0.00653 0.00323 12.21260 3.13220 2.01250 1.16630 0.00570 9.89330 28.99750 0.58260 -11.5290002823 'International Tables Volume C Table 6.1.1.4 (pp. 500-502)' 'Henke, Gullikson and Davis, At. Data and Nucl. Data Tables, 1993, 54, 2'

loop_
_geom_angle_atom_site_label_1
_geom_angle_atom_site_label_2
_geom_angle_atom_site_label_3
_geom_angle
N1 U1 O2 164.84(10)
N2 U1 O2 69.31(10)
N2 U1 N1 125.66(10)
N3 U1 O2 132.07(10)
N3 U1 N1 62.70(10)
N3 U1 N2 62.99(9)
O4 U1 O2 92.78(11)
O4 U1 N1 90.97(11)
O4 U1 N2 85.90(11)
O4 U1 N3 88.38(11)
O3 U1 O2 89.08(12)
O3 U1 N1 88.15(12)
O3 U1 N2 91.39(12)
O3 U1 N3 87.69(11)
O3 U1 O4 175.94(13)
O1 U1 O2 95.60(10)
O1 U1 N1 69.84(10)
O1 U1 N2 163.42(10)
O1 U1 N3 132.31(10)
O1 U1 O4 88.10(12)
O1 U1 O3 95.31(12)
C29 O2 U1 133.9(2)
C12 N1 U1 115.8(2)
C11 N1 U1 126.0(3)
C11 N1 C12 117.8(3)
C18 N2 U1 113.4(2)
C19 N2 U1 128.8(3)
C19 N2 C18 117.8(3)
C13 N3 U1 120.6(2)
C17 N3 U1 120.4(2)
C17 N3 C13 119.0(3)
C15 C16 C17 118.5(3)
C13 C12 N1 108.7(3)
C11 C10 C9 118.6(3)
C1 C10 C9 120.3(3)
C1 C10 C11 120.5(4)
C12 C13 N3 114.7(3)
C14 C13 N3 122.4(3)
C14 C13 C12 122.9(3)
C16 C17 N3 121.8(3)
C18 C17 N3 114.6(3)
C18 C17 C16 123.5(3)
C14 C15 C16 119.9(3)
C15 C14 C13 118.4(3)
C4 C9 C10 119.0(4)
C8 C9 C10 123.6(4)
C8 C9 C4 117.5(4)
C5 C6 C7 120.2(4)
C3 C2 C1 121.3(4)
C10 C11 N1 125.5(3)
C2 C1 C10 118.9(4)
O1 C1 C10 122.5(3)
O1 C1 C2 118.5(4)
C3 C4 C9 118.8(4)
C5 C4 C9 119.5(4)
C5 C4 C3 121.6(4)
C4 C3 C2 121.6(4)
C8 C7 C6 120.0(5)
C7 C8 C9 121.9(4)
C4 C5 C6 120.9(4)
C21 C20 C19 118.9(3)
C29 C20 C19 120.1(3)
C29 C20 C21 120.4(4)
C17 C18 N2 109.0(3)
C20 C19 N2 126.1(3)
C26 C21 C20 118.9(4)
C22 C21 C20 123.6(4)
C22 C21 C26 117.5(4)
C27 C28 C29 122.0(4)
C20 C29 O2 123.0(3)
C28 C29 O2 118.2(4)
C28 C29 C20 118.6(4)
C26 C27 C28 121.5(4)
C24 C25 C26 120.9(4)
C27 C26 C21 118.6(4)
C25 C26 C21 119.6(4)
C25 C26 C27 121.8(4)
C23 C24 C25 120.0(4)
C23 C22 C21 121.6(5)
C22 C23 C24 120.4(5)
C1 O1 U1 127.9(2)

loop_
_geom_bond_atom_site_label_1
_geom_bond_atom_site_label_2
_geom_bond_distance
U1 O2 2.267(3)
U1 N1 2.486(3)
U1 N2 2.525(3)
U1 N3 2.565(3)
U1 O4 1.789(3)
U1 O3 1.780(3)
U1 O1 2.264(3)
O2 C29 1.320(5)
N1 C12 1.464(5)
N1 C11 1.286(5)
N2 C18 1.465(5)
N2 C19 1.286(5)
N3 C13 1.348(4)
N3 C17 1.352(4)
C16 C17 1.388(5)
C16 C15 1.389(5)
C12 C13 1.513(5)
C10 C9 1.444(6)
C10 C11 1.451(5)
C10 C1 1.404(5)
C13 C14 1.382(5)
C17 C18 1.501(5)
C15 C14 1.387(6)
C9 C4 1.430(6)
C9 C8 1.409(6)
C6 C7 1.401(7)
C6 C5 1.369(8)
C2 C1 1.428(5)
C2 C3 1.360(6)
C1 O1 1.331(5)
C4 C3 1.421(6)
C4 C5 1.419(6)
C7 C8 1.382(6)
C20 C19 1.450(5)
C20 C21 1.445(5)
C20 C29 1.406(5)
C21 C26 1.426(6)
C21 C22 1.414(6)
C28 C29 1.412(6)
C28 C27 1.356(7)
C27 C26 1.421(7)
C25 C26 1.415(6)
C25 C24 1.367(8)
C24 C23 1.396(8)
C22 C23 1.375(6)
